data_4345198
loop_
_publ_author_name
'Moussa, Jamal'
'Loch, Aruny'
'Chamoreau, Lise-Marie'
'Degli Esposti, Alessandra'
'Bandini, Elisa'
'Barbieri, Andrea'
'Amouri, Hani'

_publ_section_title
;
 Luminescent Cyclometalated Platinum Complexes with \p-Bonded Catecholate
 Organometallic Ligands.
;
_journal_issue 4
_journal_name_full 'Inorganic chemistry'
_journal_page_first 2050
_journal_page_last 2059
_journal_paper_doi 10.1021/acs.inorgchem.6b02731
_journal_volume 56
_journal_year 2017
_chemical_formula_moiety 'C27 H27 Ir N O2 Pt, C F3 O3 S, C2 H3 N'
_chemical_formula_sum 'C30 H30 F3 Ir N2 O5 Pt S'
_chemical_formula_weight 974.91
_chemical_name_systematic
;
 ?
;
_space_group_IT_number 14
_symmetry_cell_setting monoclinic
_symmetry_Int_Tables_number 14
_symmetry_space_group_name_Hall '-P 2ybc'
_symmetry_space_group_name_H-M 'P 1 21/c 1'
_atom_sites_solution_hydrogens geom
_atom_sites_solution_primary direct
_atom_sites_solution_secondary difmap
_audit_creation_method SHELXL-97
_cell_angle_alpha 90.00
_cell_angle_beta 94.8270(10)
_cell_angle_gamma 90.00
_cell_formula_units_Z 4
_cell_length_a 16.2212(3)
_cell_length_b 8.4377(2)
_cell_length_c 22.4227(4)
_cell_measurement_reflns_used 9919
_cell_measurement_temperature 200(2)
_cell_measurement_theta_max 30
_cell_measurement_theta_min 2.7
_cell_volume 3058.10(11)
_computing_cell_refinement 'Bruker SAINT'
_computing_data_collection 'Bruker APEX2'
_computing_data_reduction 'Bruker SAINT'
_computing_molecular_graphics 'DIAMOND. Crystal Impact GbR, Bonn, Germany'
_computing_publication_material 'WinGX publication routines (Farrugia, 1999)'
_computing_structure_refinement 'SHELXL-97 (Sheldrick, 2008)'
_computing_structure_solution 'SIR92 (Giacovazzo et al, 1993)'
_diffrn_ambient_temperature 200(2)
_diffrn_measured_fraction_theta_full 0.999
_diffrn_measured_fraction_theta_max 0.999
_diffrn_measurement_device_type 'Bruker APEX-II CCD'
_diffrn_measurement_method '\f and \w scans'
_diffrn_radiation_monochromator graphite
_diffrn_radiation_source 'fine-focus sealed tube'
_diffrn_radiation_type MoK\a
_diffrn_radiation_wavelength 0.71073
_diffrn_reflns_av_R_equivalents 0.0505
_diffrn_reflns_av_sigmaI/netI 0.0519
_diffrn_reflns_limit_h_max 22
_diffrn_reflns_limit_h_min -22
_diffrn_reflns_limit_k_max 11
_diffrn_reflns_limit_k_min -8
_diffrn_reflns_limit_l_max 31
_diffrn_reflns_limit_l_min -31
_diffrn_reflns_number 33722
_diffrn_reflns_theta_full 30.03
_diffrn_reflns_theta_max 30.03
_diffrn_reflns_theta_min 1.82
_diffrn_standards_number 0
_exptl_absorpt_coefficient_mu 9.045
_exptl_absorpt_correction_T_max 0.746
_exptl_absorpt_correction_T_min 0.380
_exptl_absorpt_correction_type multi-scan
_exptl_absorpt_process_details
; 
SADABS, Bruker AXS Inc., Madison, 
Wisconsin, USA. or Sheldrick, G. M. (1996)
;
_exptl_crystal_colour yellow
_exptl_crystal_density_diffrn 2.117
_exptl_crystal_density_method 'not measured'
_exptl_crystal_description needle
_exptl_crystal_F_000 1848
_exptl_crystal_size_max 0.29
_exptl_crystal_size_mid 0.06
_exptl_crystal_size_min 0.04
_refine_diff_density_max 2.701
_refine_diff_density_min -2.425
_refine_diff_density_rms 0.215
_refine_ls_extinction_method none
_refine_ls_goodness_of_fit_ref 1.101
_refine_ls_hydrogen_treatment constr
_refine_ls_matrix_type full
_refine_ls_number_parameters 357
_refine_ls_number_reflns 8927
_refine_ls_number_restraints 10
_refine_ls_restrained_S_all 1.104
_refine_ls_R_factor_all 0.0656
_refine_ls_R_factor_gt 0.0503
_refine_ls_shift/su_max 0.015
_refine_ls_shift/su_mean 0.000
_refine_ls_structure_factor_coef Fsqd
_refine_ls_weighting_details 'calc w=1/[\s^2^(Fo^2^)+(0.0154P)^2^+45.3228P] where P=(Fo^2^+2Fc^2^)/3'
_refine_ls_weighting_scheme calc
_refine_ls_wR_factor_gt 0.1179
_refine_ls_wR_factor_ref 0.1255
_reflns_number_gt 7221
_reflns_number_total 8927
_reflns_threshold_expression >2\s(I)
_cod_data_source_file ic6b02731_si_002.cif
_cod_data_source_block al012_0m
_cod_depositor_comments 'Adding full bibliography for 4345198.cif.'
_cod_original_sg_symbol_H-M 'P 21/c'
_cod_database_code 4345198

loop_
_symmetry_equiv_pos_as_xyz
'x, y, z'
'-x, y+1/2, -z+1/2'
'-x, -y, -z'
'x, -y-1/2, z-1/2'

loop_
_atom_site_label
_atom_site_type_symbol
_atom_site_fract_x
_atom_site_fract_y
_atom_site_fract_z
_atom_site_U_iso_or_equiv
_atom_site_adp_type
_atom_site_occupancy
_atom_site_symmetry_multiplicity
_atom_site_calc_flag
_atom_site_refinement_flags
Pt1 Pt 0.346616(19) -0.03870(4) 0.139631(14) 0.03000(8) Uani 1 1 d .
Ir1 Ir 0.20983(2) 0.40282(4) 0.076416(15) 0.03381(9) Uani 1 1 d .
N1 N 0.3741(5) -0.1374(9) 0.2186(3) 0.0362(15) Uani 1 1 d .
O1 O 0.2327(4) 0.0584(7) 0.1564(3) 0.0396(14) Uani 1 1 d .
O2 O 0.3161(4) 0.0623(7) 0.0573(3) 0.0360(13) Uani 1 1 d .
C1 C 0.3232(6) -0.1337(11) 0.2637(4) 0.0391(19) Uani 1 1 d .
H1 H 0.2719 -0.0791 0.2581 0.047 Uiso 1 1 calc R
C2 C 0.3447(6) -0.2081(12) 0.3178(4) 0.047(2) Uani 1 1 d .
H2 H 0.3085 -0.2050 0.3489 0.056 Uiso 1 1 calc R
C3 C 0.4200(7) -0.2876(12) 0.3260(5) 0.050(2) Uani 1 1 d .
H3 H 0.4356 -0.3389 0.3630 0.060 Uiso 1 1 calc R
C4 C 0.4713(6) -0.2914(11) 0.2807(4) 0.042(2) Uani 1 1 d .
H4 H 0.5227 -0.3455 0.2861 0.050 Uiso 1 1 calc R
C5 C 0.4484(5) -0.2166(10) 0.2269(4) 0.0348(17) Uani 1 1 d .
C6 C 0.4945(5) -0.2106(10) 0.1742(4) 0.0336(17) Uani 1 1 d .
C7 C 0.5732(6) -0.2782(12) 0.1697(5) 0.045(2) Uani 1 1 d .
H7 H 0.6001 -0.3319 0.2031 0.054 Uiso 1 1 calc R
C8 C 0.6114(6) -0.2665(13) 0.1168(5) 0.052(3) Uani 1 1 d .
H8 H 0.6640 -0.3137 0.1136 0.063 Uiso 1 1 calc R
C9 C 0.5718(6) -0.1848(13) 0.0684(5) 0.049(2) Uani 1 1 d .
H9 H 0.5980 -0.1739 0.0323 0.059 Uiso 1 1 calc R
C10 C 0.4933(6) -0.1188(11) 0.0730(4) 0.0401(19) Uani 1 1 d .
H10 H 0.4661 -0.0651 0.0397 0.048 Uiso 1 1 calc R
C11 C 0.4557(5) -0.1310(9) 0.1250(4) 0.0321(16) Uani 1 1 d .
C12 C 0.2009(5) 0.1315(9) 0.1089(4) 0.0339(17) Uani 1 1 d .
C13 C 0.2439(6) 0.1334(10) 0.0557(4) 0.0380(19) Uani 1 1 d .
C14 C 0.2102(6) 0.2194(10) 0.0051(4) 0.0369(18) Uani 1 1 d .
H14 H 0.2418 0.2297 -0.0285 0.044 Uiso 1 1 calc R
C15 C 0.1304(6) 0.2907(11) 0.0032(4) 0.041(2) Uani 1 1 d .
H15 H 0.1059 0.3370 -0.0326 0.049 Uiso 1 1 calc R
C16 C 0.0893(6) 0.2909(11) 0.0551(4) 0.043(2) Uani 1 1 d .
H16 H 0.0364 0.3394 0.0549 0.051 Uiso 1 1 calc R
C17 C 0.1255(6) 0.2187(11) 0.1091(4) 0.0407(19) Uani 1 1 d .
H17 H 0.0992 0.2291 0.1452 0.049 Uiso 1 1 calc R
C18 C 0.2871(6) 0.5153(11) 0.1474(4) 0.043(2) Uani 1 1 d .
C19 C 0.3284(6) 0.5213(11) 0.0945(4) 0.044(2) Uani 1 1 d .
C20 C 0.2792(8) 0.6097(14) 0.0507(6) 0.062(3) Uani 1 1 d .
C21 C 0.2051(12) 0.6553(15) 0.0765(9) 0.102(7) Uani 1 1 d .
C22 C 0.2115(7) 0.6036(15) 0.1360(7) 0.067(4) Uani 1 1 d .
C23 C 0.3176(9) 0.4291(17) 0.2040(5) 0.072(4) Uani 1 1 d .
H23A H 0.3399 0.5059 0.2340 0.109 Uiso 1 1 calc R
H23B H 0.3612 0.3543 0.1953 0.109 Uiso 1 1 calc R
H23C H 0.2716 0.3712 0.2195 0.109 Uiso 1 1 calc R
C24 C 0.4089(7) 0.4439(15) 0.0867(6) 0.066(3) Uani 1 1 d .
H24A H 0.4539 0.5099 0.1050 0.100 Uiso 1 1 calc R
H24B H 0.4155 0.4310 0.0439 0.100 Uiso 1 1 calc R
H24C H 0.4105 0.3397 0.1061 0.100 Uiso 1 1 calc R
C25 C 0.3040(12) 0.653(2) -0.0108(6) 0.110(7) Uani 1 1 d .
H25A H 0.3462 0.5782 -0.0224 0.165 Uiso 1 1 calc R
H25B H 0.3264 0.7605 -0.0100 0.165 Uiso 1 1 calc R
H25C H 0.2554 0.6470 -0.0398 0.165 Uiso 1 1 calc R
C26 C 0.1353(13) 0.7568(16) 0.0458(12) 0.171(13) Uani 1 1 d .
H26A H 0.1585 0.8549 0.0308 0.257 Uiso 1 1 calc R
H26B H 0.0952 0.7826 0.0746 0.257 Uiso 1 1 calc R
H26C H 0.1076 0.6976 0.0122 0.257 Uiso 1 1 calc R
C27 C 0.1502(10) 0.630(3) 0.1838(10) 0.133(9) Uani 1 1 d .
H27A H 0.1349 0.5269 0.2001 0.200 Uiso 1 1 calc R
H27B H 0.1006 0.6827 0.1657 0.200 Uiso 1 1 calc R
H27C H 0.1762 0.6954 0.2161 0.200 Uiso 1 1 calc R
S1 S 0.8793(3) 0.4922(5) 0.14699(15) 0.0713(9) Uani 1 1 d D
O3 O 0.9462(7) 0.492(2) 0.1151(6) 0.129(5) Uani 1 1 d .
O4 O 0.8113(7) 0.578(2) 0.1222(6) 0.145(7) Uani 1 1 d .
O5 O 0.8515(12) 0.351(2) 0.1735(12) 0.209(10) Uani 1 1 d .
C28 C 0.9112(16) 0.596(3) 0.2109(10) 0.28(2) Uiso 1 1 d D
F1 F 0.9521(13) 0.729(3) 0.1983(9) 0.235(9) Uiso 1 1 d D
F2 F 0.8519(12) 0.668(3) 0.2370(9) 0.238(9) Uiso 1 1 d D
F3 F 0.9689(15) 0.533(3) 0.2447(11) 0.273(11) Uiso 1 1 d D
N2 N 0.0546(17) 0.992(3) -0.0804(13) 0.204(11) Uiso 1 1 d D
C29 C 0.106(2) 0.986(5) -0.1186(14) 0.205(14) Uiso 1 1 d D
C30 C 0.200(2) 0.984(4) -0.1215(16) 0.208(14) Uiso 1 1 d D

loop_
_atom_site_aniso_label
_atom_site_aniso_U_11
_atom_site_aniso_U_22
_atom_site_aniso_U_33
_atom_site_aniso_U_23
_atom_site_aniso_U_13
_atom_site_aniso_U_12
Pt1 0.02895(15) 0.02429(15) 0.03649(16) 0.00162(12) 0.00116(11) 0.00099(11)
Ir1 0.03657(17) 0.02412(15) 0.03884(17) -0.00348(12) -0.00818(12) 0.00016(12)
N1 0.036(4) 0.032(4) 0.040(4) 0.004(3) 0.000(3) -0.002(3)
O1 0.039(3) 0.038(3) 0.042(3) 0.007(3) 0.006(3) 0.009(3)
O2 0.032(3) 0.032(3) 0.044(3) 0.001(2) 0.003(2) 0.004(2)
C1 0.038(5) 0.032(4) 0.048(5) 0.005(4) 0.006(4) 0.002(4)
C2 0.048(5) 0.049(6) 0.043(5) 0.004(4) 0.004(4) -0.003(5)
C3 0.058(6) 0.043(5) 0.047(5) 0.009(4) -0.007(5) 0.000(5)
C4 0.042(5) 0.038(5) 0.044(5) 0.000(4) -0.010(4) 0.001(4)
C5 0.033(4) 0.029(4) 0.041(4) 0.002(3) -0.002(3) -0.002(3)
C6 0.024(4) 0.028(4) 0.046(4) -0.005(3) -0.010(3) -0.003(3)
C7 0.035(5) 0.046(5) 0.054(5) 0.002(4) -0.003(4) 0.014(4)
C8 0.036(5) 0.052(6) 0.070(7) -0.008(5) 0.013(5) 0.006(4)
C9 0.045(5) 0.052(6) 0.051(5) -0.006(5) 0.010(4) 0.001(5)
C10 0.037(4) 0.041(5) 0.043(5) -0.001(4) 0.007(4) 0.007(4)
C11 0.029(4) 0.024(4) 0.043(4) -0.003(3) 0.002(3) -0.001(3)
C12 0.028(4) 0.025(4) 0.048(5) -0.001(3) -0.006(3) -0.003(3)
C13 0.047(5) 0.029(4) 0.037(4) -0.004(3) -0.008(4) -0.005(4)
C14 0.042(5) 0.030(4) 0.037(4) -0.003(3) -0.004(4) -0.001(4)
C15 0.044(5) 0.034(4) 0.040(4) -0.007(4) -0.016(4) 0.007(4)
C16 0.034(4) 0.037(5) 0.056(5) -0.004(4) -0.007(4) -0.002(4)
C17 0.043(5) 0.034(4) 0.045(5) -0.001(4) 0.004(4) 0.000(4)
C18 0.047(5) 0.037(5) 0.045(5) -0.011(4) -0.006(4) -0.007(4)
C19 0.045(5) 0.037(5) 0.048(5) -0.011(4) -0.006(4) -0.016(4)
C20 0.071(8) 0.040(6) 0.070(7) 0.005(5) -0.026(6) -0.027(6)
C21 0.134(16) 0.030(6) 0.130(15) -0.018(7) -0.061(12) -0.002(8)
C22 0.039(5) 0.053(7) 0.107(10) -0.050(7) -0.002(6) -0.009(5)
C23 0.079(9) 0.084(9) 0.050(6) 0.001(6) -0.021(6) -0.019(7)
C24 0.047(6) 0.064(8) 0.088(9) -0.024(7) 0.006(6) -0.013(6)
C25 0.163(17) 0.091(11) 0.069(9) 0.031(8) -0.034(10) -0.084(12)
C26 0.152(17) 0.026(6) 0.31(3) -0.022(11) -0.15(2) 0.024(8)
C27 0.075(10) 0.149(18) 0.180(19) -0.127(16) 0.034(12) -0.017(11)
S1 0.083(2) 0.073(2) 0.0585(17) -0.0021(16) 0.0095(16) 0.0036(19)
O3 0.071(7) 0.217(16) 0.100(8) -0.020(9) 0.003(6) 0.066(9)
O4 0.062(7) 0.26(2) 0.117(10) 0.050(11) 0.013(7) 0.050(10)
O5 0.164(17) 0.094(11) 0.38(3) 0.020(16) 0.092(19) -0.002(11)

loop_
_atom_type_symbol
_atom_type_description
_atom_type_scat_dispersion_real
_atom_type_scat_dispersion_imag
_atom_type_scat_source
C C 0.0033 0.0016 'International Tables Vol C Tables 4.2.6.8 and 6.1.1.4'
H H 0.0000 0.0000 'International Tables Vol C Tables 4.2.6.8 and 6.1.1.4'
N N 0.0061 0.0033 'International Tables Vol C Tables 4.2.6.8 and 6.1.1.4'
O O 0.0106 0.0060 'International Tables Vol C Tables 4.2.6.8 and 6.1.1.4'
F F 0.0171 0.0103 'International Tables Vol C Tables 4.2.6.8 and 6.1.1.4'
S S 0.1246 0.1234 'International Tables Vol C Tables 4.2.6.8 and 6.1.1.4'
Ir Ir -1.4442 7.9887 'International Tables Vol C Tables 4.2.6.8 and 6.1.1.4'
Pt Pt -1.7033 8.3905 'International Tables Vol C Tables 4.2.6.8 and 6.1.1.4'

loop_
_geom_angle_atom_site_label_1
_geom_angle_atom_site_label_2
_geom_angle_atom_site_label_3
_geom_angle
N1 Pt1 C11 81.1(3)
N1 Pt1 O2 179.1(3)
C11 Pt1 O2 99.5(3)
N1 Pt1 O1 98.1(3)
C11 Pt1 O1 179.1(3)
O2 Pt1 O1 81.4(2)
C21 Ir1 C22 38.1(6)
C21 Ir1 C18 65.1(5)
C22 Ir1 C18 38.9(4)
C21 Ir1 C19 64.7(6)
C22 Ir1 C19 63.8(4)
C18 Ir1 C19 38.0(4)
C21 Ir1 C20 38.7(6)
C22 Ir1 C20 63.6(5)
C18 Ir1 C20 64.1(4)
C19 Ir1 C20 38.1(4)
C21 Ir1 C16 113.6(6)
C22 Ir1 C16 116.0(4)
C18 Ir1 C16 143.4(4)
C19 Ir1 C16 177.6(4)
C20 Ir1 C16 139.5(4)
C21 Ir1 C15 114.2(5)
C22 Ir1 C15 140.5(4)
C18 Ir1 C15 179.3(4)
C19 Ir1 C15 141.8(4)
C20 Ir1 C15 115.3(4)
C16 Ir1 C15 36.8(4)
C21 Ir1 C14 134.2(6)
C22 Ir1 C14 172.2(5)
C18 Ir1 C14 142.9(4)
C19 Ir1 C14 113.4(4)
C20 Ir1 C14 109.5(4)
C16 Ir1 C14 66.4(4)
C15 Ir1 C14 37.5(3)
C21 Ir1 C17 132.2(7)
C22 Ir1 C17 108.6(5)
C18 Ir1 C17 113.4(4)
C19 Ir1 C17 144.6(4)
C20 Ir1 C17 170.9(5)
C16 Ir1 C17 37.9(3)
C15 Ir1 C17 67.1(4)
C14 Ir1 C17 77.9(3)
C21 Ir1 C13 163.3(7)
C22 Ir1 C13 151.0(5)
C18 Ir1 C13 115.5(3)
C19 Ir1 C13 104.9(4)
C20 Ir1 C13 125.2(5)
C16 Ir1 C13 76.4(3)
C15 Ir1 C13 65.1(3)
C14 Ir1 C13 35.5(3)
C17 Ir1 C13 63.9(3)
C21 Ir1 C12 161.1(6)
C22 Ir1 C12 123.8(5)
C18 Ir1 C12 103.9(3)
C19 Ir1 C12 117.1(3)
C20 Ir1 C12 152.3(4)
C16 Ir1 C12 65.2(3)
C15 Ir1 C12 76.8(3)
C14 Ir1 C12 63.9(3)
C17 Ir1 C12 35.5(3)
C13 Ir1 C12 34.6(3)
C1 N1 C5 119.3(8)
C1 N1 Pt1 123.5(6)
C5 N1 Pt1 117.1(6)
C12 O1 Pt1 109.6(5)
C13 O2 Pt1 111.0(5)
N1 C1 C2 121.1(9)
N1 C1 H1 119.4
C2 C1 H1 119.4
C1 C2 C3 119.4(9)
C1 C2 H2 120.3
C3 C2 H2 120.3
C4 C3 C2 119.6(9)
C4 C3 H3 120.2
C2 C3 H3 120.2
C3 C4 C5 120.1(9)
C3 C4 H4 119.9
C5 C4 H4 119.9
N1 C5 C4 120.5(8)
N1 C5 C6 112.1(7)
C4 C5 C6 127.3(8)
C11 C6 C7 119.3(9)
C11 C6 C5 115.6(7)
C7 C6 C5 125.1(8)
C8 C7 C6 120.3(9)
C8 C7 H7 119.8
C6 C7 H7 119.8
C7 C8 C9 119.3(9)
C7 C8 H8 120.3
C9 C8 H8 120.3
C8 C9 C10 120.1(9)
C8 C9 H9 120.0
C10 C9 H9 120.0
C11 C10 C9 120.5(9)
C11 C10 H10 119.8
C9 C10 H10 119.8
C10 C11 C6 120.5(8)
C10 C11 Pt1 125.5(7)
C6 C11 Pt1 114.0(6)
O1 C12 C17 121.5(8)
O1 C12 C13 120.0(8)
C17 C12 C13 118.3(8)
O1 C12 Ir1 131.9(6)
C17 C12 Ir1 65.4(5)
C13 C12 Ir1 72.1(5)
O2 C13 C14 122.4(9)
O2 C13 C12 118.0(8)
C14 C13 C12 119.4(9)
O2 C13 Ir1 130.4(6)
C14 C13 Ir1 65.8(5)
C12 C13 Ir1 73.3(5)
C13 C14 C15 121.8(9)
C13 C14 Ir1 78.7(5)
C15 C14 Ir1 70.7(5)
C13 C14 H14 119.1
C15 C14 H14 119.1
Ir1 C14 H14 122.7
C16 C15 C14 118.4(8)
C16 C15 Ir1 70.7(5)
C14 C15 Ir1 71.8(5)
C16 C15 H15 120.8
C14 C15 H15 120.8
Ir1 C15 H15 128.9
C15 C16 C17 120.9(9)
C15 C16 Ir1 72.5(5)
C17 C16 Ir1 72.8(5)
C15 C16 H16 119.5
C17 C16 H16 119.5
Ir1 C16 H16 127.2
C12 C17 C16 120.4(9)
C12 C17 Ir1 79.0(5)
C16 C17 Ir1 69.4(5)
C12 C17 H17 119.8
C16 C17 H17 119.8
Ir1 C17 H17 123.1
C19 C18 C22 106.8(10)
C19 C18 C23 125.4(10)
C22 C18 C23 127.8(12)
C19 C18 Ir1 71.5(5)
C22 C18 Ir1 70.3(5)
C23 C18 Ir1 122.5(7)
C18 C19 C20 108.7(10)
C18 C19 C24 124.6(10)
C20 C19 C24 126.8(11)
C18 C19 Ir1 70.5(5)
C20 C19 Ir1 71.1(6)
C24 C19 Ir1 123.3(7)
C19 C20 C21 107.8(12)
C19 C20 C25 125.3(14)
C21 C20 C25 126.9(14)
C19 C20 Ir1 70.7(6)
C21 C20 Ir1 68.8(7)
C25 C20 Ir1 128.0(8)
C22 C21 C20 107.7(13)
C22 C21 C26 126(2)
C20 C21 C26 125.6(19)
C22 C21 Ir1 71.9(7)
C20 C21 Ir1 72.5(7)
C26 C21 Ir1 125.6(10)
C21 C22 C18 108.9(13)
C21 C22 C27 128.3(16)
C18 C22 C27 122.7(15)
C21 C22 Ir1 70.0(7)
C18 C22 Ir1 70.7(5)
C27 C22 Ir1 124.7(9)
C18 C23 H23A 109.5
C18 C23 H23B 109.5
H23A C23 H23B 109.5
C18 C23 H23C 109.5
H23A C23 H23C 109.5
H23B C23 H23C 109.5
C19 C24 H24A 109.5
C19 C24 H24B 109.5
H24A C24 H24B 109.5
C19 C24 H24C 109.5
H24A C24 H24C 109.5
H24B C24 H24C 109.5
C20 C25 H25A 109.5
C20 C25 H25B 109.5
H25A C25 H25B 109.5
C20 C25 H25C 109.5
H25A C25 H25C 109.5
H25B C25 H25C 109.5
C21 C26 H26A 109.5
C21 C26 H26B 109.5
H26A C26 H26B 109.5
C21 C26 H26C 109.5
H26A C26 H26C 109.5
H26B C26 H26C 109.5
C22 C27 H27A 109.5
C22 C27 H27B 109.5
H27A C27 H27B 109.5
C22 C27 H27C 109.5
H27A C27 H27C 109.5
H27B C27 H27C 109.5
O3 S1 O4 115.7(8)
O3 S1 O5 121.1(11)
O4 S1 O5 109.5(11)
O3 S1 C28 104.2(11)
O4 S1 C28 103.9(12)
O5 S1 C28 99.3(15)
F3 C28 F2 117(2)
F3 C28 F1 97(2)
F2 C28 F1 95.7(19)
F3 C28 S1 116(2)
F2 C28 S1 115.2(19)
F1 C28 S1 112(2)
N2 C29 C30 139(3)

loop_
_geom_bond_atom_site_label_1
_geom_bond_atom_site_label_2
_geom_bond_distance
Pt1 N1 1.973(7)
Pt1 C11 1.985(8)
Pt1 O2 2.057(6)
Pt1 O1 2.084(6)
Ir1 C21 2.132(13)
Ir1 C22 2.157(10)
Ir1 C18 2.162(9)
Ir1 C19 2.175(9)
Ir1 C20 2.181(11)
Ir1 C16 2.188(9)
Ir1 C15 2.212(8)
Ir1 C14 2.226(9)
Ir1 C17 2.233(9)
Ir1 C13 2.394(9)
Ir1 C12 2.410(8)
N1 C1 1.360(11)
N1 C5 1.377(11)
O1 C12 1.301(10)
O2 C13 1.314(11)
C1 C2 1.383(13)
C1 H1 0.9500
C2 C3 1.391(15)
C2 H2 0.9500
C3 C4 1.368(15)
C3 H3 0.9500
C4 C5 1.383(12)
C4 H4 0.9500
C5 C6 1.453(12)
C6 C11 1.395(12)
C6 C7 1.409(12)
C7 C8 1.387(14)
C7 H7 0.9500
C8 C9 1.396(15)
C8 H8 0.9500
C9 C10 1.401(13)
C9 H9 0.9500
C10 C11 1.364(12)
C10 H10 0.9500
C12 C17 1.427(12)
C12 C13 1.430(13)
C13 C14 1.417(12)
C14 C15 1.426(13)
C14 H14 0.9500
C15 C16 1.389(14)
C15 H15 0.9500
C16 C17 1.435(13)
C16 H16 0.9500
C17 H17 0.9500
C18 C19 1.413(14)
C18 C22 1.439(15)
C18 C23 1.509(15)
C19 C20 1.422(15)
C19 C24 1.483(15)
C20 C21 1.43(2)
C20 C25 1.513(19)
C21 C22 1.40(2)
C21 C26 1.54(2)
C22 C27 1.54(2)
C23 H23A 0.9800
C23 H23B 0.9800
C23 H23C 0.9800
C24 H24A 0.9800
C24 H24B 0.9800
C24 H24C 0.9800
C25 H25A 0.9800
C25 H25B 0.9800
C25 H25C 0.9800
C26 H26A 0.9800
C26 H26B 0.9800
C26 H26C 0.9800
C27 H27A 0.9800
C27 H27B 0.9800
C27 H27C 0.9800
S1 O3 1.350(12)
S1 O4 1.396(13)
S1 O5 1.422(18)
S1 C28 1.721(17)
C28 F3 1.270(18)
C28 F2 1.317(18)
C28 F1 1.347(19)
N2 C29 1.248(18)
C29 C30 1.521(18)
